data_7206051
loop_
_publ_author_name
'Zhu, Lingyan'
'Agarwal, Arun'
'Lai, Jinfeng'
'Al-Kaysi, Rabih O.'
'Tham, Fook S.'
'Ghaddar, Tarek'
'Mueller, Leonard'
'Bardeen, Christopher J.'

_publ_section_title
;
 Solid-state photochemical and photomechanical properties of molecular
 crystal nanorods composed of anthracene ester derivatives
;
_journal_issue 17
_journal_name_full 'Journal of Materials Chemistry'
_journal_page_first 6258
_journal_paper_doi 10.1039/c1jm10228a
_journal_volume 21
_journal_year 2011
_chemical_formula_sum 'C18 H16 O2'
_chemical_formula_weight 264.31
_chemical_name_systematic
;
?
;
_space_group_IT_number 15
_symmetry_cell_setting monoclinic
_symmetry_space_group_name_Hall '-I 2ya'
_symmetry_space_group_name_H-M 'I 1 2/a 1'
_atom_sites_solution_hydrogens geom
_atom_sites_solution_primary direct
_atom_sites_solution_secondary difmap
_audit_creation_method SHELXL-97
_cell_angle_alpha 90.00
_cell_angle_beta 95.2065(11)
_cell_angle_gamma 90.00
_cell_formula_units_Z 8
_cell_length_a 16.5454(12)
_cell_length_b 7.5826(5)
_cell_length_c 22.0553(15)
_cell_measurement_reflns_used 4794
_cell_measurement_temperature 100(2)
_cell_measurement_theta_max 28.31
_cell_measurement_theta_min 2.95
_cell_volume 2755.6(3)
_computing_cell_refinement 'Bruker SAINT'
_computing_data_collection 'Bruker APEX2'
_computing_data_reduction 'Bruker SAINT'
_computing_molecular_graphics 'Bruker SHELXTL'
_computing_publication_material 'Bruker SHELXTL'
_computing_structure_refinement 'SHELXL-97 (Sheldrick, 2008)'
_computing_structure_solution 'SHELXS-97 (Sheldrick, 2008)'
_diffrn_ambient_temperature 100(2)
_diffrn_measured_fraction_theta_full 0.999
_diffrn_measured_fraction_theta_max 0.999
_diffrn_measurement_device_type 'Bruker APEX-II CCD'
_diffrn_measurement_method '\f and \w scans'
_diffrn_radiation_monochromator graphite
_diffrn_radiation_source 'Normal-focus sealed tube'
_diffrn_radiation_type MoK\a
_diffrn_radiation_wavelength 0.71073
_diffrn_reflns_av_R_equivalents 0.0484
_diffrn_reflns_av_sigmaI/netI 0.0282
_diffrn_reflns_limit_h_max 21
_diffrn_reflns_limit_h_min -21
_diffrn_reflns_limit_k_max 9
_diffrn_reflns_limit_k_min -9
_diffrn_reflns_limit_l_max 28
_diffrn_reflns_limit_l_min -28
_diffrn_reflns_number 23259
_diffrn_reflns_theta_full 27.48
_diffrn_reflns_theta_max 27.48
_diffrn_reflns_theta_min 1.85
_exptl_absorpt_coefficient_mu 0.082
_exptl_absorpt_correction_T_max 0.9975
_exptl_absorpt_correction_T_min 0.9745
_exptl_absorpt_correction_type multi-scan
_exptl_absorpt_process_details 'Bruker SADABS'
_exptl_crystal_colour colourless
_exptl_crystal_density_diffrn 1.274
_exptl_crystal_density_meas ?
_exptl_crystal_density_method 'not measured'
_exptl_crystal_description 'thin plate frag'
_exptl_crystal_F_000 1120
_exptl_crystal_size_max 0.32
_exptl_crystal_size_mid 0.23
_exptl_crystal_size_min 0.03
_refine_diff_density_max 0.272
_refine_diff_density_min -0.311
_refine_diff_density_rms 0.050
_refine_ls_extinction_method none
_refine_ls_goodness_of_fit_ref 1.022
_refine_ls_hydrogen_treatment constr
_refine_ls_matrix_type full
_refine_ls_number_parameters 183
_refine_ls_number_reflns 3166
_refine_ls_number_restraints 0
_refine_ls_restrained_S_all 1.022
_refine_ls_R_factor_all 0.0765
_refine_ls_R_factor_gt 0.0496
_refine_ls_shift/su_max 0.000
_refine_ls_shift/su_mean 0.000
_refine_ls_structure_factor_coef Fsqd
_refine_ls_weighting_details 'calc w=1/[\s^2^(Fo^2^)+(0.0465P)^2^+4.8847P] where P=(Fo^2^+2Fc^2^)/3'
_refine_ls_weighting_scheme calc
_refine_ls_wR_factor_gt 0.1117
_refine_ls_wR_factor_ref 0.1286
_reflns_number_gt 2263
_reflns_number_total 3166
_reflns_threshold_expression >2sigma(I)
_cod_data_source_file c1jm10228a.txt
_cod_data_source_block cb23_0m
_cod_depositor_comments
;
The following automatic conversions were performed:
'_symmetry_cell_setting' value 'Monoclinic' changed to 'monoclinic'
according to '/home/saulius/struct/CIF-dictionaries/cif_core.dic'
dictionary named 'cif_core.dic' version 2.4.1 from 2010-06-29.

Automatic conversion script
Id: cif_fix_enum 1555 2011-01-17 13:19:09Z saulius 

The following automatic conversions were performed:

'_exptl_crystal_density_meas' value 'not measured' was changed to '?'
- the value is perceived as not measured.

Automatic conversion script
Id: cif_fix_values 3008 2015-01-20 13:52:24Z robertas 
;
_cod_original_sg_symbol_H-M I2/a
_cod_database_code 7206051

loop_
_symmetry_equiv_pos_as_xyz
'x, y, z'
'-x+1/2, y, -z'
'x+1/2, y+1/2, z+1/2'
'-x+1, y+1/2, -z+1/2'
'-x, -y, -z'
'x-1/2, -y, z'
'-x+1/2, -y+1/2, -z+1/2'
'x, -y+1/2, z+1/2'

loop_
_atom_site_label
_atom_site_type_symbol
_atom_site_fract_x
_atom_site_fract_y
_atom_site_fract_z
_atom_site_U_iso_or_equiv
_atom_site_adp_type
_atom_site_occupancy
_atom_site_symmetry_multiplicity
_atom_site_calc_flag
_atom_site_refinement_flags
_atom_site_disorder_assembly
_atom_site_disorder_group
C1 C 0.05647(10) 0.7586(2) 0.21923(8) 0.0217(4) Uani 1 1 d . . .
H1 H 0.0266 0.8266 0.1887 0.026 Uiso 1 1 calc R . .
C2 C 0.02885(11) 0.7440(3) 0.27512(8) 0.0261(4) Uani 1 1 d . . .
H2 H -0.0196 0.8031 0.2834 0.031 Uiso 1 1 calc R . .
C3 C 0.07159(11) 0.6415(3) 0.32126(8) 0.0270(4) Uani 1 1 d . . .
H3 H 0.0514 0.6317 0.3601 0.032 Uiso 1 1 calc R . .
C4 C 0.14118(11) 0.5572(2) 0.31043(8) 0.0246(4) Uani 1 1 d . . .
H4 H 0.1692 0.4889 0.3418 0.030 Uiso 1 1 calc R . .
C4A C 0.17302(11) 0.5697(2) 0.25225(8) 0.0206(4) Uani 1 1 d . . .
C5 C 0.35100(11) 0.4225(2) 0.17150(9) 0.0245(4) Uani 1 1 d . . .
H5 H 0.3793 0.3513 0.2019 0.029 Uiso 1 1 calc R . .
C6 C 0.38188(11) 0.4434(3) 0.11694(9) 0.0281(4) Uani 1 1 d . . .
H6 H 0.4314 0.3872 0.1096 0.034 Uiso 1 1 calc R . .
C7 C 0.34048(11) 0.5486(3) 0.07100(9) 0.0268(4) Uani 1 1 d . . .
H7 H 0.3624 0.5623 0.0329 0.032 Uiso 1 1 calc R . .
C8 C 0.26950(10) 0.6303(2) 0.08095(8) 0.0214(4) Uani 1 1 d . . .
H8 H 0.2426 0.7008 0.0497 0.026 Uiso 1 1 calc R . .
C8A C 0.23512(10) 0.6116(2) 0.13755(8) 0.0184(4) Uani 1 1 d . . .
C9 C 0.16169(10) 0.6916(2) 0.14916(8) 0.0175(4) Uani 1 1 d . . .
C9A C 0.12965(10) 0.6733(2) 0.20557(8) 0.0183(4) Uani 1 1 d . . .
C10 C 0.24525(11) 0.4880(2) 0.24016(8) 0.0218(4) Uani 1 1 d . . .
H10 H 0.2736 0.4184 0.2710 0.026 Uiso 1 1 calc R . .
C10A C 0.27694(10) 0.5056(2) 0.18414(8) 0.0206(4) Uani 1 1 d . . .
C11 C 0.11507(10) 0.7966(2) 0.10013(8) 0.0174(3) Uani 1 1 d . . .
O1 O 0.05924(7) 0.73935(17) 0.06713(6) 0.0253(3) Uani 1 1 d . . .
O2 O 0.14234(7) 0.96242(16) 0.09805(6) 0.0229(3) Uani 1 1 d . . .
C12 C 0.09837(11) 1.0816(2) 0.05371(8) 0.0222(4) Uani 1 1 d . . .
H12 H 0.0388 1.0581 0.0529 0.027 Uiso 1 1 calc R . .
C13 C 0.11585(16) 1.2647(3) 0.07742(11) 0.0411(6) Uani 1 1 d . . .
H13A H 0.1011 1.2733 0.1194 0.062 Uiso 1 1 calc R . .
H13B H 0.0840 1.3501 0.0518 0.062 Uiso 1 1 calc R . .
H13C H 0.1738 1.2903 0.0765 0.062 Uiso 1 1 calc R . .
C14 C 0.12558(11) 1.0498(3) -0.00893(9) 0.0293(4) Uani 1 1 d . . .
H14A H 0.1833 1.0789 -0.0088 0.044 Uiso 1 1 calc R . .
H14B H 0.0939 1.1243 -0.0386 0.044 Uiso 1 1 calc R . .
H14C H 0.1172 0.9255 -0.0200 0.044 Uiso 1 1 calc R . .

loop_
_atom_site_aniso_label
_atom_site_aniso_U_11
_atom_site_aniso_U_22
_atom_site_aniso_U_33
_atom_site_aniso_U_23
_atom_site_aniso_U_13
_atom_site_aniso_U_12
C1 0.0187(8) 0.0207(9) 0.0250(9) -0.0013(7) -0.0024(7) -0.0036(7)
C2 0.0198(8) 0.0297(10) 0.0283(10) -0.0063(8) 0.0006(7) -0.0046(8)
C3 0.0275(10) 0.0315(11) 0.0221(9) -0.0022(8) 0.0032(7) -0.0117(8)
C4 0.0302(10) 0.0203(9) 0.0222(9) 0.0015(7) -0.0041(7) -0.0095(8)
C4A 0.0222(8) 0.0147(8) 0.0241(9) 0.0007(7) -0.0030(7) -0.0066(7)
C5 0.0229(9) 0.0169(9) 0.0317(10) -0.0038(7) -0.0084(7) 0.0039(7)
C6 0.0216(9) 0.0261(10) 0.0355(11) -0.0108(8) -0.0035(8) 0.0049(8)
C7 0.0250(9) 0.0298(11) 0.0251(9) -0.0077(8) 0.0003(7) 0.0018(8)
C8 0.0208(8) 0.0208(9) 0.0217(9) -0.0022(7) -0.0031(7) 0.0013(7)
C8A 0.0173(8) 0.0131(8) 0.0238(9) -0.0030(7) -0.0041(7) -0.0012(6)
C9 0.0177(8) 0.0133(8) 0.0207(8) -0.0012(7) -0.0030(6) -0.0036(6)
C9A 0.0180(8) 0.0147(8) 0.0216(8) -0.0010(7) -0.0022(6) -0.0043(6)
C10 0.0260(9) 0.0142(8) 0.0233(9) 0.0026(7) -0.0076(7) -0.0023(7)
C10A 0.0210(8) 0.0129(8) 0.0266(9) -0.0026(7) -0.0047(7) -0.0010(7)
C11 0.0159(8) 0.0161(8) 0.0201(8) 0.0003(7) 0.0004(6) 0.0006(6)
O1 0.0215(6) 0.0208(7) 0.0315(7) 0.0029(5) -0.0092(5) -0.0049(5)
O2 0.0220(6) 0.0177(6) 0.0273(7) 0.0051(5) -0.0067(5) -0.0037(5)
C12 0.0198(8) 0.0171(9) 0.0287(10) 0.0074(7) -0.0030(7) -0.0002(7)
C13 0.0579(15) 0.0206(11) 0.0434(13) 0.0052(9) -0.0032(11) -0.0049(10)
C14 0.0194(9) 0.0362(12) 0.0317(10) 0.0106(9) -0.0003(7) 0.0011(8)

loop_
_atom_type_symbol
_atom_type_description
_atom_type_scat_dispersion_real
_atom_type_scat_dispersion_imag
_atom_type_scat_source
C C 0.0033 0.0016 'International Tables Vol C Tables 4.2.6.8 and 6.1.1.4'
H H 0.0000 0.0000 'International Tables Vol C Tables 4.2.6.8 and 6.1.1.4'
O O 0.0106 0.0060 'International Tables Vol C Tables 4.2.6.8 and 6.1.1.4'

loop_
_geom_angle_atom_site_label_1
_geom_angle_atom_site_label_2
_geom_angle_atom_site_label_3
_geom_angle
_geom_angle_site_symmetry_1
_geom_angle_site_symmetry_3
_geom_angle_publ_flag
C2 C1 C9A 121.08(17) . . ?
C2 C1 H1 119.5 . . ?
C9A C1 H1 119.5 . . ?
C1 C2 C3 120.61(17) . . ?
C1 C2 H2 119.7 . . ?
C3 C2 H2 119.7 . . ?
C4 C3 C2 120.53(17) . . ?
C4 C3 H3 119.7 . . ?
C2 C3 H3 119.7 . . ?
C3 C4 C4A 120.85(17) . . ?
C3 C4 H4 119.6 . . ?
C4A C4 H4 119.6 . . ?
C10 C4A C4 122.21(16) . . ?
C10 C4A C9A 119.21(16) . . ?
C4 C4A C9A 118.57(16) . . ?
C6 C5 C10A 121.35(17) . . ?
C6 C5 H5 119.3 . . ?
C10A C5 H5 119.3 . . ?
C5 C6 C7 120.18(17) . . ?
C5 C6 H6 119.9 . . ?
C7 C6 H6 119.9 . . ?
C8 C7 C6 120.59(18) . . ?
C8 C7 H7 119.7 . . ?
C6 C7 H7 119.7 . . ?
C7 C8 C8A 120.90(17) . . ?
C7 C8 H8 119.5 . . ?
C8A C8 H8 119.5 . . ?
C9 C8A C8 122.54(16) . . ?
C9 C8A C10A 118.81(16) . . ?
C8 C8A C10A 118.64(16) . . ?
C8A C9 C9A 121.48(16) . . ?
C8A C9 C11 119.73(15) . . ?
C9A C9 C11 118.78(15) . . ?
C9 C9A C1 122.52(16) . . ?
C9 C9A C4A 119.10(16) . . ?
C1 C9A C4A 118.35(16) . . ?
C10A C10 C4A 121.74(16) . . ?
C10A C10 H10 119.1 . . ?
C4A C10 H10 119.1 . . ?
C10 C10A C5 122.03(17) . . ?
C10 C10A C8A 119.62(16) . . ?
C5 C10A C8A 118.34(16) . . ?
O1 C11 O2 124.10(16) . . ?
O1 C11 C9 124.13(16) . . ?
O2 C11 C9 111.76(14) . . ?
C11 O2 C12 116.81(13) . . ?
O2 C12 C13 105.53(15) . . ?
O2 C12 C14 109.80(15) . . ?
C13 C12 C14 113.69(17) . . ?
O2 C12 H12 109.2 . . ?
C13 C12 H12 109.2 . . ?
C14 C12 H12 109.2 . . ?
C12 C13 H13A 109.5 . . ?
C12 C13 H13B 109.5 . . ?
H13A C13 H13B 109.5 . . ?
C12 C13 H13C 109.5 . . ?
H13A C13 H13C 109.5 . . ?
H13B C13 H13C 109.5 . . ?
C12 C14 H14A 109.5 . . ?
C12 C14 H14B 109.5 . . ?
H14A C14 H14B 109.5 . . ?
C12 C14 H14C 109.5 . . ?
H14A C14 H14C 109.5 . . ?
H14B C14 H14C 109.5 . . ?

loop_
_geom_bond_atom_site_label_1
_geom_bond_atom_site_label_2
_geom_bond_distance
_geom_bond_site_symmetry_2
_geom_bond_publ_flag
C1 C2 1.358(3) . ?
C1 C9A 1.429(2) . ?
C1 H1 0.9500 . ?
C2 C3 1.418(3) . ?
C2 H2 0.9500 . ?
C3 C4 1.357(3) . ?
C3 H3 0.9500 . ?
C4 C4A 1.434(3) . ?
C4 H4 0.9500 . ?
C4A C10 1.393(3) . ?
C4A C9A 1.434(2) . ?
C5 C6 1.359(3) . ?
C5 C10A 1.427(2) . ?
C5 H5 0.9500 . ?
C6 C7 1.416(3) . ?
C6 H6 0.9500 . ?
C7 C8 1.363(3) . ?
C7 H7 0.9500 . ?
C8 C8A 1.425(2) . ?
C8 H8 0.9500 . ?
C8A C9 1.402(2) . ?
C8A C10A 1.432(2) . ?
C9 C9A 1.403(2) . ?
C9 C11 1.499(2) . ?
C10 C10A 1.392(3) . ?
C10 H10 0.9500 . ?
C11 O1 1.204(2) . ?
C11 O2 1.338(2) . ?
O2 C12 1.474(2) . ?
C12 C13 1.503(3) . ?
C12 C14 1.511(3) . ?
C12 H12 1.0000 . ?
C13 H13A 0.9800 . ?
C13 H13B 0.9800 . ?
C13 H13C 0.9800 . ?
C14 H14A 0.9800 . ?
C14 H14B 0.9800 . ?
C14 H14C 0.9800 . ?

loop_
_geom_torsion_atom_site_label_1
_geom_torsion_atom_site_label_2
_geom_torsion_atom_site_label_3
_geom_torsion_atom_site_label_4
_geom_torsion
_geom_torsion_site_symmetry_1
_geom_torsion_site_symmetry_2
_geom_torsion_site_symmetry_3
_geom_torsion_site_symmetry_4
_geom_torsion_publ_flag
C9A C1 C2 C3 -0.8(3) . . . . ?
C1 C2 C3 C4 0.5(3) . . . . ?
C2 C3 C4 C4A 0.0(3) . . . . ?
C3 C4 C4A C10 178.52(17) . . . . ?
C3 C4 C4A C9A -0.1(3) . . . . ?
C10A C5 C6 C7 -0.2(3) . . . . ?
C5 C6 C7 C8 0.2(3) . . . . ?
C6 C7 C8 C8A -0.2(3) . . . . ?
C7 C8 C8A C9 -179.11(17) . . . . ?
C7 C8 C8A C10A 0.4(3) . . . . ?
C8 C8A C9 C9A -179.08(16) . . . . ?
C10A C8A C9 C9A 1.5(2) . . . . ?
C8 C8A C9 C11 2.1(2) . . . . ?
C10A C8A C9 C11 -177.33(15) . . . . ?
C8A C9 C9A C1 177.74(16) . . . . ?
C11 C9 C9A C1 -3.5(2) . . . . ?
C8A C9 C9A C4A -0.2(2) . . . . ?
C11 C9 C9A C4A 178.61(15) . . . . ?
C2 C1 C9A C9 -177.23(17) . . . . ?
C2 C1 C9A C4A 0.7(3) . . . . ?
C10 C4A C9A C9 -0.9(2) . . . . ?
C4 C4A C9A C9 177.77(15) . . . . ?
C10 C4A C9A C1 -178.90(16) . . . . ?
C4 C4A C9A C1 -0.2(2) . . . . ?
C4 C4A C10 C10A -177.94(16) . . . . ?
C9A C4A C10 C10A 0.7(3) . . . . ?
C4A C10 C10A C5 179.85(17) . . . . ?
C4A C10 C10A C8A 0.6(3) . . . . ?
C6 C5 C10A C10 -178.88(17) . . . . ?
C6 C5 C10A C8A 0.4(3) . . . . ?
C9 C8A C10A C10 -1.7(2) . . . . ?
C8 C8A C10A C10 178.84(16) . . . . ?
C9 C8A C10A C5 179.07(16) . . . . ?
C8 C8A C10A C5 -0.4(2) . . . . ?
C8A C9 C11 O1 96.8(2) . . . . ?
C9A C9 C11 O1 -82.0(2) . . . . ?
C8A C9 C11 O2 -84.04(19) . . . . ?
C9A C9 C11 O2 97.14(18) . . . . ?
O1 C11 O2 C12 2.3(2) . . . . ?
C9 C11 O2 C12 -176.84(14) . . . . ?
C11 O2 C12 C13 156.82(16) . . . . ?
C11 O2 C12 C14 -80.27(18) . . . . ?

loop_
_cod_related_entry_id
_cod_related_entry_database
_cod_related_entry_code
1 ChemSpider 27743247
